data_4114133
loop_
_publ_author_name
'Masakazu Morimoto'
'Seiya Kobatake'
'Masahiro Irie'

_publ_section_title
;
 Multicolor Photochromism of Two- and Three-Component Diarylethene
 Crystals
;
_journal_name_full 'Journal of the American Chemical Society'
_journal_page_first 11080
_journal_page_last 11087
_journal_paper_doi 10.1021/ja035277o
_journal_volume 125
_journal_year 2003
_chemical_formula_moiety 'C17 H14 F6 S2'
_chemical_formula_sum 'C17 H14 F6 S2'
_chemical_formula_weight 396.40
_chemical_name_systematic
; 
A mixture of 1,2-bis(3,5-dimethyl-2-thienyl)perfluorocyclopentene 
and 1,2-bis(2,5-dimethyl-3-thienyl)perfluorocyclopentene
;
_space_group_IT_number 14
_symmetry_cell_setting monoclinic
_symmetry_space_group_name_Hall '-P 2ybc'
_symmetry_space_group_name_H-M 'P 1 21/c 1'
_atom_sites_solution_hydrogens geom
_atom_sites_solution_primary direct
_atom_sites_solution_secondary difmap
_audit_creation_method SHELXL-97
_cell_angle_alpha 90.00
_cell_angle_beta 92.493(16)
_cell_angle_gamma 90.00
_cell_formula_units_Z 4
_cell_length_a 17.136(16)
_cell_length_b 8.778(8)
_cell_length_c 11.208(11)
_cell_measurement_reflns_used 4407
_cell_measurement_temperature 123(2)
_cell_measurement_theta_max 27.71
_cell_measurement_theta_min 1.19
_cell_volume 1684(3)
_computing_cell_refinement 'Bruker SMART'
_computing_data_collection 'Bruker SMART'
_computing_data_reduction 'Bruker SHELXTL'
_computing_molecular_graphics 'Bruker SHELXTL'
_computing_publication_material 'Bruker SHELXTL'
_computing_structure_refinement 'SHELXL-97 (Sheldrick, 1997)'
_computing_structure_solution 'SHELXS-97 (Sheldrick, 1990)'
_diffrn_ambient_temperature 123(2)
_diffrn_measured_fraction_theta_full 0.906
_diffrn_measured_fraction_theta_max 0.906
_diffrn_measurement_device_type 'CCD area detector'
_diffrn_measurement_method 'omega scans'
_diffrn_radiation_monochromator graphite
_diffrn_radiation_source 'sealed tube'
_diffrn_radiation_type MoK\a
_diffrn_radiation_wavelength 0.71073
_diffrn_reflns_av_R_equivalents 0.0346
_diffrn_reflns_av_sigmaI/netI 0.0315
_diffrn_reflns_limit_h_max 20
_diffrn_reflns_limit_h_min -21
_diffrn_reflns_limit_k_max 11
_diffrn_reflns_limit_k_min -5
_diffrn_reflns_limit_l_max 13
_diffrn_reflns_limit_l_min -12
_diffrn_reflns_number 9307
_diffrn_reflns_theta_full 27.71
_diffrn_reflns_theta_max 27.71
_diffrn_reflns_theta_min 1.19
_diffrn_standards_decay_% 2.4
_exptl_absorpt_coefficient_mu 0.375
_exptl_absorpt_correction_type none
_exptl_crystal_colour colorless
_exptl_crystal_density_diffrn 1.563
_exptl_crystal_description plate
_exptl_crystal_F_000 808
_exptl_crystal_size_max 0.5
_exptl_crystal_size_mid 0.4
_exptl_crystal_size_min 0.3
_refine_diff_density_max 0.348
_refine_diff_density_min -0.407
_refine_diff_density_rms 0.068
_refine_ls_extinction_method none
_refine_ls_goodness_of_fit_ref 1.053
_refine_ls_hydrogen_treatment mixed
_refine_ls_matrix_type full
_refine_ls_number_parameters 214
_refine_ls_number_reflns 3587
_refine_ls_number_restraints 64
_refine_ls_restrained_S_all 1.051
_refine_ls_R_factor_all 0.0492
_refine_ls_R_factor_gt 0.0361
_refine_ls_shift/su_max 2.320
_refine_ls_shift/su_mean 0.028
_refine_ls_structure_factor_coef Fsqd
_refine_ls_weighting_details 'calc w=1/[\s^2^(Fo^2^)+(0.0536P)^2^+0.3964P] where P=(Fo^2^+2Fc^2^)/3'
_refine_ls_weighting_scheme calc
_refine_ls_wR_factor_gt 0.0928
_refine_ls_wR_factor_ref 0.1009
_reflns_number_gt 2818
_reflns_number_total 3587
_reflns_threshold_expression >2sigma(I)
_cod_data_source_file ja035277osi20030627_010727_2.cif
_cod_data_source_block 1a/2a-alfa
_cod_database_code 4114133

loop_
_symmetry_equiv_pos_as_xyz
'x, y, z'
'-x, y+1/2, -z+1/2'
'-x, -y, -z'
'x, -y-1/2, z-1/2'

loop_
_atom_site_label
_atom_site_type_symbol
_atom_site_fract_x
_atom_site_fract_y
_atom_site_fract_z
_atom_site_U_iso_or_equiv
_atom_site_adp_type
_atom_site_occupancy
_atom_site_symmetry_multiplicity
_atom_site_calc_flag
_atom_site_refinement_flags
_atom_site_disorder_assembly
_atom_site_disorder_group
S1A S 0.42599(6) 0.29160(8) 0.48325(6) 0.02244(19) Uani 0.922(2) 1 d PD A 1
C1A C 0.35366(17) 0.4089(4) 0.5344(3) 0.0230(12) Uiso 0.922(2) 1 d PD A 1
C2A C 0.33983(13) 0.5284(3) 0.4585(3) 0.0188(9) Uiso 0.922(2) 1 d PD A 1
C3A C 0.3881(2) 0.5253(4) 0.3590(3) 0.0188(8) Uiso 0.922(2) 1 d PD A 1
H3A H 0.3859 0.6004 0.2979 0.023 Uiso 0.922(2) 1 calc PR A 1
C4A C 0.43781(11) 0.4049(2) 0.35915(18) 0.0197(4) Uiso 0.922(2) 1 d PD A 1
S2A S 0.07900(6) 0.27424(9) 0.50983(8) 0.0222(2) Uani 0.922(2) 1 d PD A 1
C10A C 0.15080(18) 0.3947(4) 0.4626(3) 0.0229(12) Uiso 0.922(2) 1 d PD A 1
C11A C 0.15886(13) 0.5188(3) 0.5362(3) 0.0181(10) Uiso 0.922(2) 1 d PD A 1
C12A C 0.1054(2) 0.5146(4) 0.6314(3) 0.0189(7) Uiso 0.922(2) 1 d PD A 1
H12A H 0.1031 0.5917 0.6906 0.023 Uiso 0.922(2) 1 calc PR A 1
C13A C 0.05889(11) 0.3905(3) 0.62854(18) 0.0200(4) Uiso 0.922(2) 1 d PD A 1
C14A C 0.31815(14) 0.3719(3) 0.6512(2) 0.0236(5) Uiso 0.922(2) 1 d P A 1
H14A H 0.3049 0.4666 0.6920 0.035 Uiso 0.922(2) 1 calc PR A 1
H14B H 0.3557 0.3137 0.7015 0.035 Uiso 0.922(2) 1 calc PR A 1
H14C H 0.2707 0.3112 0.6363 0.035 Uiso 0.922(2) 1 calc PR A 1
C16A C 0.49832(13) 0.3684(2) 0.27195(19) 0.0271(5) Uiso 0.922(2) 1 d P A 1
H16A H 0.4925 0.4371 0.2032 0.041 Uiso 0.922(2) 1 calc PR A 1
H16B H 0.4919 0.2628 0.2450 0.041 Uiso 0.922(2) 1 calc PR A 1
H16C H 0.5504 0.3813 0.3103 0.041 Uiso 0.922(2) 1 calc PR A 1
C15A C 0.19078(13) 0.3554(3) 0.3504(2) 0.0223(5) Uiso 0.922(2) 1 d P A 1
H15A H 0.2057 0.4493 0.3099 0.033 Uiso 0.922(2) 1 calc PR A 1
H15B H 0.1552 0.2963 0.2976 0.033 Uiso 0.922(2) 1 calc PR A 1
H15C H 0.2376 0.2949 0.3703 0.033 Uiso 0.922(2) 1 calc PR A 1
C17A C -0.00375(12) 0.3520(2) 0.71176(18) 0.0292(5) Uiso 0.922(2) 1 d P A 1
H17A H -0.0041 0.4278 0.7759 0.044 Uiso 0.922(2) 1 calc PR A 1
H17B H 0.0062 0.2509 0.7461 0.044 Uiso 0.922(2) 1 calc PR A 1
H17C H -0.0545 0.3521 0.6679 0.044 Uiso 0.922(2) 1 calc PR A 1
S1B S 0.3938(11) 0.524(2) 0.3466(16) 0.076(8) Uani 0.078(2) 1 d PD A 2
C2B C 0.3399(9) 0.519(2) 0.4736(15) 0.004(9) Uiso 0.078(2) 1 d PD A 2
C1B C 0.3532(13) 0.395(3) 0.5445(18) 0.000(9) Uiso 0.078(2) 1 d PD A 2
C4B C 0.4095(17) 0.300(3) 0.491(2) 0.010(9) Uiso 0.078(2) 1 d PD A 2
H4B H 0.4251 0.2043 0.5242 0.012 Uiso 0.078(2) 1 calc PR A 2
C3B C 0.4393(9) 0.3567(19) 0.3892(14) 0.006(4) Uiso 0.078(2) 1 d PD A 2
S2B S 0.0980(13) 0.512(2) 0.6389(19) 0.095(9) Uani 0.078(2) 1 d PD A 2
C11B C 0.1600(10) 0.509(2) 0.5215(17) 0.013(12) Uiso 0.078(2) 1 d PD A 2
C10B C 0.1512(13) 0.382(3) 0.4528(19) 0.000(9) Uiso 0.078(2) 1 d PD A 2
C13B C 0.0917(18) 0.286(3) 0.498(2) 0.006(9) Uiso 0.078(2) 1 d PD A 2
H13B H 0.0773 0.1915 0.4613 0.007 Uiso 0.078(2) 1 calc PR A 2
C12B C 0.0571(8) 0.340(2) 0.5967(14) 0.012(4) Uiso 0.078(2) 1 d PD A 2
C14B C 0.3046(16) 0.350(4) 0.647(2) 0.0236(5) Uiso 0.08 1 d PD A 2
H14D H 0.3340 0.3695 0.7228 0.035 Uiso 0.078(2) 1 calc PR A 2
H14E H 0.2918 0.2411 0.6417 0.035 Uiso 0.078(2) 1 calc PR A 2
H14F H 0.2562 0.4095 0.6449 0.035 Uiso 0.078(2) 1 calc PR A 2
C16B C 0.4988(13) 0.318(3) 0.298(2) 0.0271(5) Uiso 0.08 1 d PD A 2
H16D H 0.5014 0.4008 0.2394 0.041 Uiso 0.078(2) 1 calc PR A 2
H16E H 0.4833 0.2234 0.2562 0.041 Uiso 0.078(2) 1 calc PR A 2
H16F H 0.5502 0.3040 0.3379 0.041 Uiso 0.078(2) 1 calc PR A 2
C15B C 0.2058(15) 0.331(3) 0.360(2) 0.0223(5) Uiso 0.08 1 d PD A 2
H15D H 0.1984 0.3957 0.2886 0.033 Uiso 0.078(2) 1 calc PR A 2
H15E H 0.1949 0.2250 0.3382 0.033 Uiso 0.078(2) 1 calc PR A 2
H15F H 0.2598 0.3404 0.3913 0.033 Uiso 0.078(2) 1 calc PR A 2
C17B C -0.00519(6) 0.30058(8) 0.68427(9) 0.0292(5) Uiso 0.08 1 d PD A 2
H17D H -0.0245 0.3944 0.7200 0.044 Uiso 0.078(2) 1 calc PR A 2
H17E H 0.0173 0.2344 0.7473 0.044 Uiso 0.078(2) 1 calc PR A 2
H17F H -0.0485 0.2477 0.6420 0.044 Uiso 0.078(2) 1 calc PR A 2
C5 C 0.28536(2) 0.65196(7) 0.48148(5) 0.0186(4) Uani 1 1 d RD . .
C9 C 0.21199(2) 0.64620(5) 0.52054(4) 0.0189(4) Uani 1 1 d RD A .
C6A C 0.31346(2) 0.81413(5) 0.47587(4) 0.0252(5) Uani 0.925(2) 1 d PRD A 3
C7A C 0.24036(2) 0.91234(5) 0.49289(4) 0.0273(6) Uani 0.925(2) 1 d PRD A 3
C8A C 0.18568(2) 0.80269(5) 0.55554(4) 0.0240(5) Uani 0.925(2) 1 d PRD A 3
F1A F 0.34501(2) 0.84950(5) 0.37060(4) 0.0329(3) Uani 0.925(2) 1 d PRD A 3
F2A F 0.36942(2) 0.84451(7) 0.56119(5) 0.0328(3) Uani 0.925(2) 1 d PRD A 3
F3A F 0.20851(2) 0.95697(8) 0.38766(5) 0.0348(3) Uani 0.925(2) 1 d PRD A 3
F4A F 0.25706(2) 1.03849(5) 0.55772(4) 0.0358(3) Uani 0.925(2) 1 d PRD A 3
F5A F 0.11034(2) 0.83430(8) 0.52226(5) 0.0338(3) Uani 0.925(2) 1 d PRD A 3
F6A F 0.19215(2) 0.82405(5) 0.67498(4) 0.0339(3) Uani 0.925(2) 1 d PRD A 3
C6B C 0.31110(2) 0.80829(5) 0.45233(4) 0.000(4) Uiso 0.075(2) 1 d PRD A 4
C7B C 0.25226(2) 0.91439(5) 0.50578(4) 0.000(4) Uiso 0.075(2) 1 d PRD A 4
C8B C 0.18058(2) 0.81412(5) 0.52709(4) 0.002(4) Uiso 0.075(2) 1 d PRD A 4
F1B F 0.32067(2) 0.82992(5) 0.33472(4) 0.035(5) Uiso 0.075(2) 1 d PRD A 4
F2B F 0.38232(2) 0.84064(7) 0.50441(5) 0.044(5) Uiso 0.075(2) 1 d PRD A 4
F3B F 0.22979(2) 1.02035(6) 0.42329(5) 0.070(7) Uiso 0.078(2) 1 d PRD A 4
F4B F 0.27970(2) 0.99138(5) 0.60203(4) 0.055(6) Uiso 0.075(2) 1 d PRD A 4
F5B F 0.11915(2) 0.84175(10) 0.45426(5) 0.060(6) Uiso 0.075(2) 1 d PRD A 4
F6B F 0.16359(2) 0.83672(5) 0.64270(4) 0.072(8) Uiso 0.075(2) 1 d PRD A 4

loop_
_atom_site_aniso_label
_atom_site_aniso_U_11
_atom_site_aniso_U_22
_atom_site_aniso_U_33
_atom_site_aniso_U_23
_atom_site_aniso_U_13
_atom_site_aniso_U_12
S1A 0.0207(4) 0.0236(3) 0.0231(3) -0.00145(19) 0.0013(2) 0.0072(2)
S2A 0.0200(4) 0.0211(3) 0.0255(4) 0.0018(2) 0.0015(2) -0.0062(2)
S1B 0.055(8) 0.099(12) 0.078(11) -0.040(7) 0.035(6) -0.029(6)
S2B 0.063(10) 0.108(13) 0.115(14) 0.018(9) 0.010(7) 0.045(8)
C5 0.0204(8) 0.0180(8) 0.0176(8) 0.0005(6) 0.0019(6) -0.0006(7)
C9 0.0210(8) 0.0177(8) 0.0182(8) -0.0005(6) 0.0025(6) 0.0013(6)
C6A 0.0256(11) 0.0247(11) 0.0256(10) -0.0001(8) 0.0040(8) -0.0028(8)
C7A 0.0307(11) 0.0198(11) 0.0314(12) -0.0010(8) 0.0010(9) -0.0004(8)
C8A 0.0243(10) 0.0231(10) 0.0250(10) -0.0023(8) 0.0048(8) 0.0028(8)
F1A 0.0389(7) 0.0235(6) 0.0377(7) 0.0069(5) 0.0178(7) -0.0010(5)
F2A 0.0277(6) 0.0265(6) 0.0434(9) -0.0036(5) -0.0072(6) -0.0061(5)
F3A 0.0345(7) 0.0316(7) 0.0382(7) 0.0114(6) -0.0002(6) 0.0055(5)
F4A 0.0399(7) 0.0170(6) 0.0513(8) -0.0101(6) 0.0111(6) -0.0049(5)
F5A 0.0201(6) 0.0230(6) 0.0589(10) 0.0004(5) 0.0074(5) 0.0054(5)
F6A 0.0488(8) 0.0256(6) 0.0285(7) -0.0099(5) 0.0160(6) -0.0047(5)

loop_
_atom_type_symbol
_atom_type_description
_atom_type_scat_dispersion_real
_atom_type_scat_dispersion_imag
_atom_type_scat_source
C C 0.0033 0.0016 'International Tables Vol C Tables 4.2.6.8 and 6.1.1.4'
H H 0.0000 0.0000 'International Tables Vol C Tables 4.2.6.8 and 6.1.1.4'
F F 0.0171 0.0103 'International Tables Vol C Tables 4.2.6.8 and 6.1.1.4'
S S 0.1246 0.1234 'International Tables Vol C Tables 4.2.6.8 and 6.1.1.4'

loop_
_geom_angle_atom_site_label_1
_geom_angle_atom_site_label_2
_geom_angle_atom_site_label_3
_geom_angle
C1A S1A C4A 92.02(14)
C2A C1A C14A 130.1(3)
C2A C1A S1A 111.0(2)
C14A C1A S1A 118.9(2)
C1A C2A C3A 112.6(2)
C1A C2A C5 123.7(2)
C3A C2A C5 123.5(2)
C4A C3A C2A 113.7(3)
C3A C4A C16A 128.4(2)
C3A C4A S1A 110.7(2)
C16A C4A S1A 120.87(17)
C10A S2A C13A 92.47(14)
C11A C10A C15A 130.6(3)
C11A C10A S2A 111.0(2)
C15A C10A S2A 118.4(2)
C10A C11A C12A 112.1(2)
C10A C11A C9 125.8(3)
C12A C11A C9 122.1(3)
C13A C12A C11A 113.5(3)
C12A C13A C17A 127.5(2)
C12A C13A S2A 111.00(19)
C17A C13A S2A 121.50(17)
C3B S1B C2B 90.1(9)
C1B C2B C5 132.7(14)
C1B C2B S1B 114.7(13)
C5 C2B S1B 112.6(13)
C2B C1B C4B 108.9(15)
C2B C1B C14B 125(2)
C4B C1B C14B 125(2)
C3B C4B C1B 114.9(14)
C4B C3B C16B 140.4(17)
C4B C3B S1B 111.3(11)
C16B C3B S1B 108.3(16)
C12B S2B C11B 92.2(10)
C10B C11B C9 135.0(17)
C10B C11B S2B 112.5(14)
C9 C11B S2B 112.5(15)
C11B C10B C13B 110.4(15)
C11B C10B C15B 125(2)
C13B C10B C15B 123(2)
C12B C13B C10B 115.0(14)
C13B C12B C17B 142.0(15)
C13B C12B S2B 109.9(11)
C17B C12B S2B 108.0(13)
C9 C5 C2A 129.83(11)
C9 C5 C6B 113.4
C2A C5 C6B 116.73(12)
C9 C5 C2B 125.5(6)
C2A C5 C2B 7.2(7)
C6B C5 C2B 121.0(6)
C9 C5 C6A 110.7
C2A C5 C6A 119.13(11)
C6B C5 C6A 10.3
C2B C5 C6A 122.2(5)
C5 C9 C11A 131.54(11)
C5 C9 C11B 126.6(7)
C11A C9 C11B 7.1(9)
C5 C9 C8A 110.2
C11A C9 C8A 118.28(13)
C11B C9 C8A 123.1(7)
C5 C9 C8B 107.8
C11A C9 C8B 119.80(12)
C11B C9 C8B 123.1(6)
C8A C9 C8B 12.5
F2A C6A F1A 105.9
F2A C6A C5 112.1
F1A C6A C5 113.2
F2A C6A C7A 111.0
F1A C6A C7A 109.7
C5 C6A C7A 105.1
F3A C7A F4A 107.7
F3A C7A C8A 110.7
F4A C7A C8A 112.8
F3A C7A C6A 111.0
F4A C7A C6A 111.8
C8A C7A C6A 102.8
F6A C8A F5A 106.3
F6A C8A C9 111.9
F5A C8A C9 114.1
F6A C8A C7A 109.9
F5A C8A C7A 109.8
C9 C8A C7A 104.9
F1B C6B F2B 104.2
F1B C6B C5 113.3
F2B C6B C5 111.7
F1B C6B C7B 114.3
F2B C6B C7B 107.6
C5 C6B C7B 105.8
F4B C7B F3B 106.4
F4B C7B C6B 114.3
F3B C7B C6B 109.0
F4B C7B C8B 114.7
F3B C7B C8B 107.1
C6B C7B C8B 105.0
F5B C8B F6B 111.4
F5B C8B C7B 114.7
F6B C8B C7B 105.7
F5B C8B C9 114.0
F6B C8B C9 105.7
C7B C8B C9 104.6

loop_
_geom_bond_atom_site_label_1
_geom_bond_atom_site_label_2
_geom_bond_distance
S1A C1A 1.728(3)
S1A C4A 1.729(3)
C1A C2A 1.365(4)
C1A C14A 1.503(4)
C2A C3A 1.417(5)
C2A C5 1.461(3)
C3A C4A 1.357(4)
C4A C16A 1.490(3)
S2A C10A 1.723(3)
S2A C13A 1.723(3)
C10A C11A 1.369(4)
C10A C15A 1.499(4)
C11A C12A 1.436(4)
C11A C9 1.458(3)
C12A C13A 1.350(4)
C13A C17A 1.491(3)
S1B C3B 1.719(9)
S1B C2B 1.732(9)
C2B C1B 1.364(9)
C2B C5 1.50(2)
C1B C4B 1.423(9)
C1B C14B 1.505(10)
C4B C3B 1.367(9)
C3B C16B 1.518(10)
S2B C12B 1.722(9)
S2B C11B 1.726(9)
C11B C10B 1.365(9)
C11B C9 1.50(2)
C10B C13B 1.430(9)
C10B C15B 1.498(10)
C13B C12B 1.366(9)
C12B C17B 1.520(9)
C5 C9 1.3501
C5 C6B 1.4822
C5 C6A 1.5049
C9 C8A 1.5031
C9 C8B 1.5720
C6A F2A 1.3512
C6A F1A 1.3551
C6A C7A 1.5394
C7A F3A 1.3366
C7A F4A 1.3483
C7A C8A 1.5345
C8A F6A 1.3516
C8A F5A 1.3567
C6B F1B 1.3489
C6B F2B 1.3596
C6B C7B 1.5151
C7B F4B 1.3408
C7B F3B 1.3554
C7B C8B 1.5381
C8B F5B 1.3261
C8B F6B 1.3550

loop_
_geom_torsion_atom_site_label_1
_geom_torsion_atom_site_label_2
_geom_torsion_atom_site_label_3
_geom_torsion_atom_site_label_4
_geom_torsion
C4A S1A C1A C2A 0.2(2)
C4A S1A C1A C14A -177.9(2)
C14A C1A C2A C3A 177.6(3)
S1A C1A C2A C3A -0.3(3)
C14A C1A C2A C5 1.8(4)
S1A C1A C2A C5 -176.06(16)
C1A C2A C3A C4A 0.2(4)
C5 C2A C3A C4A 176.0(2)
C2A C3A C4A C16A -177.6(2)
C2A C3A C4A S1A 0.0(4)
C1A S1A C4A C3A -0.1(3)
C1A S1A C4A C16A 177.71(19)
C13A S2A C10A C11A 0.3(2)
C13A S2A C10A C15A -177.0(2)
C15A C10A C11A C12A 176.7(3)
S2A C10A C11A C12A -0.2(3)
C15A C10A C11A C9 -0.7(4)
S2A C10A C11A C9 -177.64(16)
C10A C11A C12A C13A 0.0(4)
C9 C11A C12A C13A 177.5(2)
C11A C12A C13A C17A -178.7(2)
C11A C12A C13A S2A 0.2(4)
C10A S2A C13A C12A -0.3(3)
C10A S2A C13A C17A 178.67(19)
C3B S1B C2B C1B -1.8(14)
C3B S1B C2B C5 -180.0(9)
C5 C2B C1B C4B 177.2(18)
S1B C2B C1B C4B -1(2)
C5 C2B C1B C14B 9(2)
S1B C2B C1B C14B -169(2)
C2B C1B C4B C3B 3(3)
C14B C1B C4B C3B 172(2)
C1B C4B C3B C16B 178(2)
C1B C4B C3B S1B -5(3)
C2B S1B C3B C4B 4(2)
C2B S1B C3B C16B -177.9(15)
C12B S2B C11B C10B -0.8(15)
C12B S2B C11B C9 -179.5(10)
C9 C11B C10B C13B 178.9(19)
S2B C11B C10B C13B 1(2)
C9 C11B C10B C15B 11(2)
S2B C11B C10B C15B -168(2)
C11B C10B C13B C12B 0(4)
C15B C10B C13B C12B 169(3)
C10B C13B C12B C17B 180(2)
C10B C13B C12B S2B -1(4)
C11B S2B C12B C13B 1(2)
C11B S2B C12B C17B -179.5(11)
C1A C2A C5 C9 -45.5(3)
C3A C2A C5 C9 139.2(2)
C1A C2A C5 C6B 138.21(18)
C3A C2A C5 C6B -37.1(3)
C1A C2A C5 C2B 10(4)
C3A C2A C5 C2B -166(4)
C1A C2A C5 C6A 126.82(19)
C3A C2A C5 C6A -48.5(3)
C1B C2B C5 C9 -37.0(10)
S1B C2B C5 C9 140.8(9)
C1B C2B C5 C2A -166(4)
S1B C2B C5 C2A 12(3)
C1B C2B C5 C6B 139.1(10)
S1B C2B C5 C6B -43.1(11)
C1B C2B C5 C6A 127.1(10)
S1B C2B C5 C6A -55.2(11)
C2A C5 C9 C11A -10.1(2)
C6B C5 C9 C11A 166.26(15)
C2B C5 C9 C11A -17.4(7)
C6A C5 C9 C11A 177.03(15)
C2A C5 C9 C11B -16.6(7)
C6B C5 C9 C11B 159.8(7)
C2B C5 C9 C11B -23.9(10)
C6A C5 C9 C11B 170.5(7)
C2A C5 C9 C8A 167.88(15)
C6B C5 C9 C8A -15.7
C2B C5 C9 C8A 160.6(7)
C6A C5 C9 C8A -5.0
C2A C5 C9 C8B -179.13(15)
C6B C5 C9 C8B -2.7
C2B C5 C9 C8B 173.6(7)
C6A C5 C9 C8B 8.0
C10A C11A C9 C5 -37.4(3)
C12A C11A C9 C5 145.5(2)
C10A C11A C9 C11B 10(4)
C12A C11A C9 C11B -167(4)
C10A C11A C9 C8A 144.74(19)
C12A C11A C9 C8A -32.4(3)
C10A C11A C9 C8B 130.53(19)
C12A C11A C9 C8B -46.6(3)
C10B C11B C9 C5 -30.0(11)
S2B C11B C9 C5 148.2(10)
C10B C11B C9 C11A -166(4)
S2B C11B C9 C11A 12(4)
C10B C11B C9 C8A 145.0(11)
S2B C11B C9 C8A -36.8(12)
C10B C11B C9 C8B 130.0(11)
S2B C11B C9 C8B -51.8(12)
C9 C5 C6A F2A 109.4
C2A C5 C6A F2A -64.34(15)
C6B C5 C6A F2A -143.6
C2B C5 C6A F2A -56.8(7)
C9 C5 C6A F1A -131.0
C2A C5 C6A F1A 55.29(14)
C6B C5 C6A F1A -24.0
C2B C5 C6A F1A 62.8(7)
C9 C5 C6A C7A -11.3
C2A C5 C6A C7A 175.01(14)
C6B C5 C6A C7A 95.7
C2B C5 C6A C7A -177.5(7)
F2A C6A C7A F3A 142.2
F1A C6A C7A F3A 25.5
C5 C6A C7A F3A -96.5
F2A C6A C7A F4A 21.9
F1A C6A C7A F4A -94.7
C5 C6A C7A F4A 143.3
F2A C6A C7A C8A -99.4
F1A C6A C7A C8A 143.9
C5 C6A C7A C8A 21.9
C5 C9 C8A F6A -99.9
C11A C9 C8A F6A 78.39(13)
C11B C9 C8A F6A 84.4(7)
C8B C9 C8A F6A 178.8
C5 C9 C8A F5A 139.4
C11A C9 C8A F5A -42.27(13)
C11B C9 C8A F5A -36.2(7)
C8B C9 C8A F5A 58.1
C5 C9 C8A C7A 19.2
C11A C9 C8A C7A -162.46(13)
C11B C9 C8A C7A -156.4(7)
C8B C9 C8A C7A -62.1
F3A C7A C8A F6A -145.6
F4A C7A C8A F6A -24.8
C6A C7A C8A F6A 95.8
F3A C7A C8A F5A -29.1
F4A C7A C8A F5A 91.7
C6A C7A C8A F5A -147.6
F3A C7A C8A C9 93.9
F4A C7A C8A C9 -145.3
C6A C7A C8A C9 -24.6
C9 C5 C6B F1B -112.3
C2A C5 C6B F1B 64.61(13)
C2B C5 C6B F1B 71.2(7)
C6A C5 C6B F1B 170.6
C9 C5 C6B F2B 130.4
C2A C5 C6B F2B -52.66(14)
C2B C5 C6B F2B -46.1(7)
C6A C5 C6B F2B 53.4
C9 C5 C6B C7B 13.7
C2A C5 C6B C7B -169.43(13)
C2B C5 C6B C7B -162.9(7)
C6A C5 C6B C7B -63.4
F1B C6B C7B F4B -126.4
F2B C6B C7B F4B -11.2
C5 C6B C7B F4B 108.2
F1B C6B C7B F3B -7.5
F2B C6B C7B F3B 107.7
C5 C6B C7B F3B -132.8
F1B C6B C7B C8B 107.0
F2B C6B C7B C8B -137.8
C5 C6B C7B C8B -18.4
F4B C7B C8B F5B 124.7
F3B C7B C8B F5B 6.9
C6B C7B C8B F5B -108.9
F4B C7B C8B F6B 1.6
F3B C7B C8B F6B -116.2
C6B C7B C8B F6B 128.0
F4B C7B C8B C9 -109.7
F3B C7B C8B C9 132.5
C6B C7B C8B C9 16.7
C5 C9 C8B F5B 117.0
C11A C9 C8B F5B -53.54(15)
C11B C9 C8B F5B -46.2(8)
C8A C9 C8B F5B -140.1
C5 C9 C8B F6B -120.4
C11A C9 C8B F6B 69.08(14)
C11B C9 C8B F6B 76.4(8)
C8A C9 C8B F6B -17.5
C5 C9 C8B C7B -9.1
C11A C9 C8B C7B -179.58(14)
C11B C9 C8B C7B -172.3(8)
C8A C9 C8B C7B 93.9
